data_2208384
loop_
_publ_author_name
'S\'anchez Rodrigo, Adolfo'
'Nogueras Montiel, Manuel'
'Cobo, Justo'
'Low, John N.'
'Glidewell, Christopher'

_publ_section_title
4-<i>N</i>-Acetylamino-5-[<i>N</i>-acetyl-<i>N</i>-(tetra-<i>O</i>-acetyl-\b-<small>D</small>-glucopyranosyl)amino]-1,3-dimethyluracil
_journal_coeditor_code LH6596
_journal_issue 3
_journal_name_full 'Acta Crystallographica Section E'
_journal_page_first o969
_journal_page_last o971
_journal_paper_doi 10.1107/S1600536806004223
_journal_volume 62
_journal_year 2006
_chemical_formula_iupac 'C24 H32 N4 O13'
_chemical_formula_moiety 'C24 H32 N4 O13'
_chemical_formula_sum 'C24 H32 N4 O13'
_chemical_formula_weight 584.54
_chemical_name_systematic
;
4-N-Acetylamino-5-[N-acetyl-N-(tetra-O-acetyl-\b-D-
glucopyranosyl)amino]-1,3-dimethyluracil
;
_space_group_IT_number 4
_symmetry_cell_setting monoclinic
_symmetry_space_group_name_Hall 'P 2yb'
_symmetry_space_group_name_H-M 'P 1 21 1'
_atom_sites_solution_hydrogens geom
_atom_sites_solution_primary direct
_atom_sites_solution_secondary difmap
_cell_angle_alpha 90.00
_cell_angle_beta 103.7830(8)
_cell_angle_gamma 90.00
_cell_formula_units_Z 4
_cell_length_a 8.84900(10)
_cell_length_b 17.8429(2)
_cell_length_c 18.3058(2)
_cell_measurement_reflns_used 6642
_cell_measurement_temperature 120(2)
_cell_measurement_theta_max 27.52
_cell_measurement_theta_min 2.91
_cell_volume 2807.11(6)
_computing_cell_refinement 'DENZO (Otwinowski & Minor, 1997) and COLLECT'
_computing_data_collection 'COLLECT (Hooft, 1999)'
_computing_data_reduction 'DENZO and COLLECT'
_computing_molecular_graphics 'PLATON (Spek, 2003)'
_computing_publication_material 'SHELXL97 and PRPKAPPA (Ferguson, 1999)'
_computing_structure_refinement 'OSCAIL and SHELXL97 (Sheldrick, 1997)'
_computing_structure_solution 'OSCAIL (McArdle, 2003) and SHELXS97 (Sheldrick, 1997)'
_diffrn_ambient_temperature 120(2)
_diffrn_detector_area_resol_mean 9.091
_diffrn_measured_fraction_theta_full 0.996
_diffrn_measured_fraction_theta_max 0.996
_diffrn_measurement_device_type 'Bruker--Nonius KappaCCD'
_diffrn_measurement_method '\f and \w'
_diffrn_radiation_monochromator graphite
_diffrn_radiation_source 'Bruker-Nonius FR591 rotating anode'
_diffrn_radiation_type 'Mo K\a'
_diffrn_radiation_wavelength 0.71073
_diffrn_reflns_av_R_equivalents 0.0365
_diffrn_reflns_av_sigmaI/netI 0.0416
_diffrn_reflns_limit_h_max 10
_diffrn_reflns_limit_h_min -11
_diffrn_reflns_limit_k_max 23
_diffrn_reflns_limit_k_min -22
_diffrn_reflns_limit_l_max 23
_diffrn_reflns_limit_l_min -23
_diffrn_reflns_number 46614
_diffrn_reflns_theta_full 27.52
_diffrn_reflns_theta_max 27.52
_diffrn_reflns_theta_min 2.91
_diffrn_standards_decay_% 0
_exptl_absorpt_coefficient_mu 0.114
_exptl_absorpt_correction_T_max 0.980
_exptl_absorpt_correction_T_min 0.954
_exptl_absorpt_correction_type multi-scan
_exptl_absorpt_process_details '(SADABS; Sheldrick, 2003)'
_exptl_crystal_colour colourless
_exptl_crystal_density_diffrn 1.383
_exptl_crystal_density_method 'not measured'
_exptl_crystal_description block
_exptl_crystal_F_000 1232
_exptl_crystal_size_max 0.22
_exptl_crystal_size_mid 0.20
_exptl_crystal_size_min 0.18
_refine_diff_density_max 0.250
_refine_diff_density_min -0.265
_refine_ls_extinction_method none
_refine_ls_goodness_of_fit_ref 1.080
_refine_ls_hydrogen_treatment constr
_refine_ls_matrix_type full
_refine_ls_number_parameters 755
_refine_ls_number_reflns 6642
_refine_ls_number_restraints 1
_refine_ls_restrained_S_all 1.080
_refine_ls_R_factor_all 0.0419
_refine_ls_R_factor_gt 0.0346
_refine_ls_shift/su_max 0.000
_refine_ls_shift/su_mean 0.000
_refine_ls_structure_factor_coef Fsqd
_refine_ls_weighting_details 'w=1/[\s^2^(Fo^2^)+(0.0458P)^2^+0.4658P] where P=(Fo^2^+2Fc^2^)/3'
_refine_ls_weighting_scheme calc
_refine_ls_wR_factor_gt 0.0829
_refine_ls_wR_factor_ref 0.0868
_reflns_number_gt 5791
_reflns_number_total 6642
_reflns_threshold_expression I>2\s(I)
_cod_data_source_file lh6596.cif
_cod_data_source_block I
_cod_depositor_comments
;
The following automatic conversions were performed:
'_exptl_absorpt_correction_type' value 'Multi-scan' changed to
'multi-scan' according to
'/home/saulius/struct/CIF-dictionaries/cif_core.dic' dictionary named
'cif_core.dic' version 2.4.1 from 2010-06-29.

Automatic conversion script
Id: cif_fix_enum 1527 2010-12-29 10:47:43Z saulius 

The following automatic conversions were performed:

'_exptl_absorpt_correction_type' value 'Multi-scan' changed to
'multi-scan' according to
/home/saulius/struct/CIF-dictionaries/cif_core.dic dictionary named
'cif_core.dic' version 2.4.1 from 2010-06-29.

Automatic conversion script
Id: cif_fix_values 1715 2011-07-08 13:25:40Z adriana 
;
_cod_original_sg_symbol_H-M 'P 21'
_cod_database_code 2208384
_cod_database_fobs_code 2208384

loop_
_symmetry_equiv_pos_as_xyz
'x, y, z'
'-x, y+1/2, -z'

loop_
_atom_site_label
_atom_site_fract_x
_atom_site_fract_y
_atom_site_fract_z
_atom_site_U_iso_or_equiv
_atom_site_adp_type
_atom_site_calc_flag
_atom_site_refinement_flags
_atom_site_occupancy
_atom_site_type_symbol
N11 0.9337(2) 0.42742(12) 0.83728(10) 0.0222(4) Uani d . 1 N
C11 0.8141(3) 0.38198(16) 0.85942(15) 0.0339(6) Uani d . 1 C
C12 1.0086(2) 0.48112(14) 0.88748(12) 0.0225(5) Uani d . 1 C
O12 0.96987(19) 0.49537(11) 0.94561(9) 0.0310(4) Uani d . 1 O
N13 1.1308(2) 0.51828(11) 0.86795(10) 0.0221(4) Uani d . 1 N
C13 1.1979(3) 0.58236(15) 0.91553(14) 0.0294(5) Uani d . 1 C
C14 1.1807(2) 0.50003(13) 0.80455(12) 0.0201(4) Uani d . 1 C
N14 1.3161(2) 0.53533(11) 0.79646(11) 0.0230(4) Uani d . 1 N
C141 1.4590(3) 0.52158(14) 0.84579(13) 0.0238(5) Uani d . 1 C
O141 1.47059(19) 0.48102(11) 0.89996(9) 0.0308(4) Uani d . 1 O
C142 1.5929(3) 0.56229(16) 0.82671(15) 0.0307(5) Uani d . 1 C
C15 1.0978(2) 0.45189(12) 0.75244(12) 0.0190(4) Uani d . 1 C
N15 1.1450(2) 0.43373(10) 0.68527(10) 0.0185(4) Uani d . 1 N
C151 1.2325(3) 0.37007(13) 0.67975(13) 0.0238(5) Uani d . 1 C
O151 1.2766(2) 0.35754(10) 0.62307(10) 0.0310(4) Uani d . 1 O
C152 1.2678(3) 0.31951(16) 0.74688(17) 0.0383(7) Uani d . 1 C
C21 1.1210(2) 0.48574(12) 0.62313(12) 0.0190(4) Uani d . 1 C
C22 0.9712(2) 0.53131(12) 0.61122(11) 0.0183(4) Uani d . 1 C
O22 0.84262(17) 0.47985(9) 0.59061(8) 0.0210(3) Uani d . 1 O
C221 0.7297(3) 0.48458(14) 0.62960(13) 0.0246(5) Uani d . 1 C
O221 0.7331(2) 0.53006(11) 0.67844(10) 0.0335(4) Uani d . 1 O
C222 0.6069(3) 0.42667(17) 0.60451(15) 0.0356(6) Uani d . 1 C
C23 0.9632(3) 0.58685(13) 0.54700(12) 0.0202(4) Uani d . 1 C
O23 0.82640(17) 0.63257(9) 0.54400(8) 0.0209(3) Uani d . 1 O
C231 0.7520(3) 0.66120(13) 0.47597(12) 0.0227(5) Uani d . 1 C
O231 0.7882(2) 0.64737(11) 0.41852(9) 0.0351(4) Uani d . 1 O
C232 0.6224(3) 0.71199(16) 0.48277(14) 0.0309(5) Uani d . 1 C
C24 1.1071(3) 0.63619(13) 0.56516(12) 0.0211(4) Uani d . 1 C
O24 1.1150(2) 0.68135(9) 0.50130(9) 0.0276(4) Uani d . 1 O
C241 1.0788(3) 0.75487(14) 0.50305(16) 0.0316(6) Uani d . 1 C
O241 1.0356(3) 0.78322(11) 0.55370(13) 0.0471(5) Uani d . 1 O
C242 1.0978(4) 0.79121(19) 0.4323(2) 0.0530(9) Uani d . 1 C
C25 1.2550(3) 0.58918(14) 0.58160(14) 0.0254(5) Uani d . 1 C
C26 1.3980(3) 0.63618(16) 0.60911(17) 0.0363(6) Uani d . 1 C
O26 1.3865(2) 0.67209(11) 0.67852(12) 0.0399(5) Uani d . 1 O
C261 1.4265(3) 0.74464(17) 0.6863(2) 0.0535(9) Uani d . 1 C
O261 1.4703(3) 0.77954(14) 0.6391(2) 0.0902(11) Uani d . 1 O
C262 1.4111(4) 0.7743(2) 0.7600(3) 0.0689(12) Uani d . 1 C
O25 1.25068(17) 0.53662(9) 0.63982(9) 0.0223(3) Uani d . 1 O
C16 0.9674(2) 0.41112(13) 0.76804(12) 0.0200(4) Uani d . 1 C
O16 0.89333(18) 0.36325(9) 0.72684(9) 0.0256(3) Uani d . 1 O
N31 0.7874(2) 0.58238(13) 0.27061(12) 0.0281(4) Uani d . 1 N
C31 0.9234(3) 0.61973(18) 0.25399(18) 0.0394(7) Uani d . 1 C
C32 0.8188(3) 0.52956(15) 0.32636(14) 0.0301(5) Uani d . 1 C
O32 0.9519(2) 0.51303(12) 0.35935(12) 0.0414(5) Uani d . 1 O
N33 0.6916(2) 0.49383(12) 0.34391(11) 0.0258(4) Uani d . 1 N
C33 0.7291(3) 0.43388(16) 0.40016(14) 0.0348(6) Uani d . 1 C
C34 0.5417(2) 0.51248(13) 0.30817(12) 0.0215(4) Uani d . 1 C
N34 0.4231(2) 0.47380(11) 0.33021(10) 0.0232(4) Uani d . 1 N
C341 0.3989(3) 0.47838(14) 0.40223(13) 0.0260(5) Uani d . 1 C
O341 0.4779(2) 0.51943(11) 0.44949(9) 0.0341(4) Uani d . 1 O
C342 0.2728(3) 0.42821(16) 0.41584(14) 0.0330(6) Uani d . 1 C
C35 0.5133(2) 0.56315(12) 0.25089(12) 0.0202(4) Uani d . 1 C
N35 0.3594(2) 0.57824(11) 0.20807(10) 0.0197(4) Uani d . 1 N
C351 0.2876(3) 0.64703(13) 0.21261(13) 0.0234(5) Uani d . 1 C
O351 0.1687(2) 0.66401(10) 0.16741(10) 0.0317(4) Uani d . 1 O
C352 0.3607(3) 0.69583(15) 0.27864(16) 0.0345(6) Uani d . 1 C
C41 0.2791(2) 0.52555(13) 0.15225(12) 0.0197(4) Uani d . 1 C
C42 0.3861(2) 0.47726(13) 0.11738(12) 0.0198(4) Uani d . 1 C
O42 0.46192(17) 0.52602(9) 0.07462(8) 0.0230(3) Uani d . 1 O
C421 0.6186(3) 0.51840(16) 0.08439(14) 0.0308(6) Uani d . 1 C
O421 0.6951(2) 0.47453(13) 0.12746(11) 0.0405(5) Uani d . 1 O
C422 0.6813(3) 0.5733(2) 0.03738(16) 0.0430(7) Uani d . 1 C
C43 0.2922(2) 0.41926(13) 0.06475(12) 0.0205(4) Uani d . 1 C
O43 0.40424(18) 0.37114(10) 0.04277(9) 0.0241(3) Uani d . 1 O
C431 0.3674(3) 0.34180(14) -0.02775(13) 0.0267(5) Uani d . 1 C
O431 0.2442(2) 0.35106(10) -0.07145(9) 0.0313(4) Uani d . 1 O
C432 0.5003(3) 0.29657(17) -0.04135(16) 0.0381(6) Uani d . 1 C
C44 0.1912(2) 0.37420(13) 0.10573(12) 0.0208(4) Uani d . 1 C
O44 0.08784(18) 0.32624(9) 0.05350(9) 0.0238(3) Uani d . 1 O
C441 0.1278(3) 0.25301(14) 0.05120(14) 0.0268(5) Uani d . 1 C
O441 0.2397(2) 0.22611(11) 0.09376(12) 0.0431(5) Uani d . 1 O
C442 0.0179(3) 0.21355(16) -0.01072(15) 0.0343(6) Uani d . 1 C
C45 0.0903(2) 0.42695(13) 0.13932(12) 0.0210(4) Uani d . 1 C
C46 -0.0091(3) 0.38646(14) 0.18349(14) 0.0269(5) Uani d . 1 C
O46 0.0868(2) 0.33473(10) 0.23564(9) 0.0303(4) Uani d . 1 O
C461 0.0440(3) 0.26187(16) 0.23186(16) 0.0362(6) Uani d . 1 C
O461 -0.0687(3) 0.23867(12) 0.18726(14) 0.0560(6) Uani d . 1 O
C462 0.1527(4) 0.2170(2) 0.2892(2) 0.0630(10) Uani d . 1 C
O45 0.19311(17) 0.47638(9) 0.19027(8) 0.0208(3) Uani d . 1 O
C36 0.6397(3) 0.60310(13) 0.23045(12) 0.0231(5) Uani d . 1 C
O36 0.6200(2) 0.65264(10) 0.18299(9) 0.0288(4) Uani d . 1 O
H11A 0.8177 0.3906 0.9127 0.051 Uiso calc R 1 H
H11B 0.8332 0.3288 0.8515 0.051 Uiso calc R 1 H
H11C 0.7114 0.3961 0.8289 0.051 Uiso calc R 1 H
H13A 1.2222 0.6227 0.8838 0.044 Uiso calc R 1 H
H13B 1.2934 0.5665 0.9514 0.044 Uiso calc R 1 H
H13C 1.1229 0.6005 0.9431 0.044 Uiso calc R 1 H
H14 1.3170 0.5518 0.7513 0.028 Uiso d R 1 H
H14A 1.6909 0.5433 0.8582 0.046 Uiso calc R 1 H
H14B 1.5840 0.6160 0.8359 0.046 Uiso calc R 1 H
H14C 1.5913 0.5541 0.7736 0.046 Uiso calc R 1 H
H15A 1.3369 0.3454 0.7891 0.057 Uiso calc R 1 H
H15B 1.3188 0.2739 0.7349 0.057 Uiso calc R 1 H
H15C 1.1708 0.3061 0.7606 0.057 Uiso calc R 1 H
H21 1.1220 0.4577 0.5759 0.023 Uiso calc R 1 H
H22 0.9669 0.5585 0.6584 0.022 Uiso calc R 1 H
H22A 0.5070 0.4459 0.6106 0.053 Uiso calc R 1 H
H22B 0.6344 0.3813 0.6350 0.053 Uiso calc R 1 H
H22C 0.5987 0.4147 0.5515 0.053 Uiso calc R 1 H
H23 0.9550 0.5599 0.4983 0.024 Uiso calc R 1 H
H23A 0.5233 0.6851 0.4677 0.046 Uiso calc R 1 H
H23B 0.6206 0.7556 0.4501 0.046 Uiso calc R 1 H
H23C 0.6381 0.7287 0.5351 0.046 Uiso calc R 1 H
H24 1.1052 0.6690 0.6092 0.025 Uiso calc R 1 H
H24A 1.0866 0.8456 0.4362 0.080 Uiso calc R 1 H
H24B 1.0181 0.7723 0.3896 0.080 Uiso calc R 1 H
H24C 1.2013 0.7796 0.4248 0.080 Uiso calc R 1 H
H25 1.2631 0.5617 0.5351 0.030 Uiso calc R 1 H
H26A 1.4922 0.6043 0.6180 0.044 Uiso calc R 1 H
H26B 1.4057 0.6745 0.5710 0.044 Uiso calc R 1 H
H26C 1.3990 0.8289 0.7569 0.103 Uiso calc R 1 H
H26D 1.5045 0.7616 0.7989 0.103 Uiso calc R 1 H
H26E 1.3197 0.7519 0.7729 0.103 Uiso calc R 1 H
H31A 0.8885 0.6570 0.2143 0.059 Uiso calc R 1 H
H31B 0.9891 0.5824 0.2372 0.059 Uiso calc R 1 H
H31C 0.9832 0.6446 0.2995 0.059 Uiso calc R 1 H
H33A 0.6442 0.3973 0.3913 0.052 Uiso calc R 1 H
H33B 0.7426 0.4553 0.4506 0.052 Uiso calc R 1 H
H33C 0.8256 0.4090 0.3962 0.052 Uiso calc R 1 H
H34 0.3436 0.4602 0.2938 0.028 Uiso d R 1 H
H34A 0.2798 0.4250 0.4700 0.050 Uiso calc R 1 H
H34B 0.2849 0.3781 0.3961 0.050 Uiso calc R 1 H
H34C 0.1712 0.4487 0.3903 0.050 Uiso calc R 1 H
H35A 0.2964 0.7406 0.2787 0.052 Uiso calc R 1 H
H35B 0.4650 0.7109 0.2749 0.052 Uiso calc R 1 H
H35C 0.3681 0.6678 0.3254 0.052 Uiso calc R 1 H
H41 0.2047 0.5533 0.1115 0.024 Uiso calc R 1 H
H42 0.4655 0.4518 0.1579 0.024 Uiso calc R 1 H
H42A 0.7429 0.5467 0.0077 0.065 Uiso calc R 1 H
H42B 0.7474 0.6099 0.0701 0.065 Uiso calc R 1 H
H42C 0.5948 0.5994 0.0035 0.065 Uiso calc R 1 H
H43 0.2256 0.4444 0.0195 0.025 Uiso calc R 1 H
H43A 0.5783 0.3301 -0.0537 0.057 Uiso calc R 1 H
H43B 0.4623 0.2620 -0.0833 0.057 Uiso calc R 1 H
H43C 0.5475 0.2679 0.0040 0.057 Uiso calc R 1 H
H44 0.2586 0.3434 0.1464 0.025 Uiso calc R 1 H
H44A 0.0343 0.1593 -0.0050 0.051 Uiso calc R 1 H
H44B 0.0359 0.2297 -0.0591 0.051 Uiso calc R 1 H
H44C -0.0892 0.2256 -0.0089 0.051 Uiso calc R 1 H
H45 0.0221 0.4570 0.0983 0.025 Uiso calc R 1 H
H46A -0.0574 0.4232 0.2115 0.032 Uiso calc R 1 H
H46B -0.0932 0.3587 0.1487 0.032 Uiso calc R 1 H
H46C 0.1498 0.1646 0.2727 0.095 Uiso calc R 1 H
H46D 0.1219 0.2199 0.3371 0.095 Uiso calc R 1 H
H46E 0.2585 0.2367 0.2957 0.095 Uiso calc R 1 H

loop_
_atom_site_aniso_label
_atom_site_aniso_U_11
_atom_site_aniso_U_22
_atom_site_aniso_U_33
_atom_site_aniso_U_12
_atom_site_aniso_U_13
_atom_site_aniso_U_23
N11 0.0198(9) 0.0288(10) 0.0191(9) 0.0010(8) 0.0065(7) 0.0038(8)
C11 0.0324(13) 0.0385(15) 0.0363(14) -0.0042(12) 0.0191(11) 0.0055(12)
C12 0.0204(10) 0.0279(12) 0.0197(10) 0.0061(9) 0.0056(8) 0.0028(9)
O12 0.0294(9) 0.0424(11) 0.0227(8) 0.0060(8) 0.0094(7) 0.0000(7)
N13 0.0214(9) 0.0252(10) 0.0196(8) 0.0030(8) 0.0049(7) -0.0017(8)
C13 0.0330(13) 0.0272(13) 0.0285(12) -0.0001(11) 0.0087(10) -0.0056(10)
C14 0.0204(10) 0.0189(11) 0.0213(10) 0.0029(8) 0.0053(8) 0.0028(8)
N14 0.0225(9) 0.0246(10) 0.0225(9) -0.0028(8) 0.0065(7) 0.0024(8)
C141 0.0238(10) 0.0222(11) 0.0262(11) -0.0005(9) 0.0072(9) -0.0056(10)
O141 0.0261(8) 0.0342(10) 0.0306(9) -0.0010(8) 0.0037(7) 0.0067(8)
C142 0.0260(12) 0.0341(14) 0.0338(13) -0.0020(11) 0.0105(10) -0.0003(11)
C15 0.0186(10) 0.0201(11) 0.0188(10) 0.0033(8) 0.0054(8) 0.0033(8)
N15 0.0222(9) 0.0158(9) 0.0189(8) 0.0023(7) 0.0075(7) 0.0020(7)
C151 0.0245(11) 0.0189(11) 0.0311(12) 0.0010(9) 0.0124(9) 0.0022(9)
O151 0.0367(9) 0.0242(9) 0.0385(10) 0.0059(8) 0.0214(8) 0.0011(8)
C152 0.0442(15) 0.0298(14) 0.0467(16) 0.0162(12) 0.0221(13) 0.0153(12)
C21 0.0223(10) 0.0171(10) 0.0190(10) -0.0006(9) 0.0079(8) 0.0013(8)
C22 0.0202(10) 0.0169(11) 0.0178(9) -0.0009(8) 0.0048(8) 0.0004(8)
O22 0.0218(7) 0.0201(8) 0.0210(7) -0.0037(6) 0.0051(6) 0.0012(6)
C221 0.0204(10) 0.0288(13) 0.0250(11) 0.0041(9) 0.0059(9) 0.0088(10)
O221 0.0314(9) 0.0349(10) 0.0395(10) 0.0028(8) 0.0190(8) 0.0008(9)
C222 0.0237(12) 0.0434(16) 0.0364(14) -0.0070(11) 0.0011(10) 0.0132(12)
C23 0.0242(11) 0.0181(10) 0.0192(10) 0.0018(9) 0.0071(8) 0.0008(9)
O23 0.0228(7) 0.0210(8) 0.0187(7) 0.0027(6) 0.0044(6) 0.0022(6)
C231 0.0270(11) 0.0170(11) 0.0214(11) -0.0030(9) 0.0002(9) 0.0027(9)
O231 0.0504(11) 0.0337(10) 0.0195(8) 0.0097(9) 0.0051(8) 0.0009(7)
C232 0.0283(12) 0.0347(14) 0.0296(12) 0.0053(11) 0.0071(10) 0.0105(11)
C24 0.0272(11) 0.0168(11) 0.0212(10) 0.0014(9) 0.0095(9) 0.0046(9)
O24 0.0358(9) 0.0216(8) 0.0277(8) 0.0004(7) 0.0123(7) 0.0083(7)
C241 0.0246(12) 0.0198(12) 0.0477(16) -0.0014(10) 0.0036(11) 0.0078(11)
O241 0.0585(13) 0.0217(10) 0.0628(13) 0.0037(9) 0.0181(11) 0.0002(10)
C242 0.0512(18) 0.0389(17) 0.073(2) 0.0054(15) 0.0228(16) 0.0313(17)
C25 0.0278(12) 0.0217(12) 0.0303(12) 0.0021(9) 0.0143(10) 0.0090(10)
C26 0.0249(12) 0.0330(14) 0.0540(17) 0.0003(11) 0.0153(12) 0.0174(13)
O26 0.0329(10) 0.0285(10) 0.0522(12) -0.0107(8) -0.0019(9) 0.0062(9)
C261 0.0239(13) 0.0250(15) 0.109(3) 0.0006(12) 0.0101(16) 0.0023(18)
O261 0.0767(18) 0.0241(12) 0.191(3) -0.0010(12) 0.073(2) 0.0165(17)
C262 0.0379(17) 0.045(2) 0.112(3) -0.0048(15) -0.0069(19) -0.020(2)
O25 0.0213(7) 0.0208(8) 0.0259(8) -0.0002(6) 0.0080(6) 0.0073(7)
C16 0.0186(10) 0.0198(11) 0.0210(10) 0.0028(9) 0.0034(8) 0.0054(9)
O16 0.0275(8) 0.0236(9) 0.0254(8) -0.0045(7) 0.0058(7) 0.0024(7)
N31 0.0203(9) 0.0318(11) 0.0322(10) -0.0026(9) 0.0063(8) -0.0091(9)
C31 0.0235(12) 0.0430(16) 0.0549(17) -0.0101(12) 0.0154(12) -0.0140(14)
C32 0.0247(12) 0.0291(13) 0.0343(13) 0.0048(10) 0.0028(10) -0.0119(11)
O32 0.0220(8) 0.0410(11) 0.0568(12) 0.0068(8) 0.0005(8) -0.0081(10)
N33 0.0237(10) 0.0252(10) 0.0246(9) 0.0021(8) -0.0020(8) -0.0033(8)
C33 0.0359(14) 0.0311(14) 0.0311(13) 0.0067(11) -0.0042(11) 0.0029(11)
C34 0.0221(10) 0.0201(11) 0.0200(10) 0.0014(9) 0.0003(8) -0.0051(9)
N34 0.0239(9) 0.0248(10) 0.0182(9) -0.0022(8) -0.0002(7) 0.0012(8)
C341 0.0274(11) 0.0242(12) 0.0244(11) 0.0062(10) 0.0023(9) 0.0039(10)
O341 0.0427(10) 0.0342(10) 0.0238(8) -0.0014(9) 0.0049(7) -0.0037(8)
C342 0.0338(13) 0.0368(15) 0.0287(12) -0.0002(11) 0.0080(10) 0.0050(11)
C35 0.0188(10) 0.0199(11) 0.0210(10) -0.0015(9) 0.0026(8) -0.0052(9)
N35 0.0195(8) 0.0187(9) 0.0194(9) 0.0000(7) 0.0014(7) -0.0017(7)
C351 0.0246(11) 0.0203(11) 0.0278(11) 0.0009(9) 0.0111(9) 0.0027(9)
O351 0.0300(9) 0.0290(9) 0.0345(9) 0.0103(8) 0.0045(7) 0.0023(8)
C352 0.0339(13) 0.0267(13) 0.0436(15) -0.0003(11) 0.0104(12) -0.0106(11)
C41 0.0199(10) 0.0195(11) 0.0191(10) -0.0016(9) 0.0034(8) 0.0013(9)
C42 0.0217(10) 0.0196(11) 0.0181(10) -0.0007(9) 0.0047(8) 0.0017(9)
O42 0.0218(7) 0.0267(9) 0.0213(7) -0.0036(7) 0.0066(6) 0.0003(7)
C421 0.0238(11) 0.0411(15) 0.0292(12) -0.0053(11) 0.0094(10) -0.0156(12)
O421 0.0231(8) 0.0505(12) 0.0469(11) 0.0029(9) 0.0061(8) -0.0090(10)
C422 0.0385(15) 0.060(2) 0.0354(14) -0.0221(14) 0.0191(12) -0.0139(14)
C43 0.0212(10) 0.0201(11) 0.0191(10) 0.0021(9) 0.0028(8) 0.0001(9)
O43 0.0256(8) 0.0252(9) 0.0217(7) 0.0024(7) 0.0060(6) -0.0028(7)
C431 0.0357(13) 0.0224(12) 0.0242(11) -0.0041(10) 0.0114(10) -0.0015(9)
O431 0.0372(10) 0.0328(10) 0.0234(8) -0.0057(8) 0.0064(7) -0.0040(7)
C432 0.0443(15) 0.0375(15) 0.0370(14) 0.0038(13) 0.0185(12) -0.0096(12)
C44 0.0218(10) 0.0193(11) 0.0191(10) -0.0022(9) 0.0007(8) -0.0010(9)
O44 0.0254(8) 0.0209(8) 0.0230(8) -0.0033(7) 0.0016(6) -0.0020(6)
C441 0.0327(13) 0.0197(12) 0.0287(12) -0.0023(10) 0.0089(10) -0.0006(10)
O441 0.0492(12) 0.0245(10) 0.0480(11) 0.0074(9) -0.0038(9) -0.0015(9)
C442 0.0391(14) 0.0262(13) 0.0376(14) -0.0090(11) 0.0091(11) -0.0087(11)
C45 0.0188(10) 0.0213(11) 0.0211(10) -0.0021(9) 0.0014(8) -0.0010(9)
C46 0.0237(11) 0.0282(13) 0.0290(12) -0.0030(10) 0.0067(9) 0.0000(10)
O46 0.0324(9) 0.0314(10) 0.0257(8) -0.0070(8) 0.0041(7) 0.0058(7)
C461 0.0409(15) 0.0307(14) 0.0413(15) -0.0063(12) 0.0183(12) 0.0046(12)
O461 0.0584(14) 0.0305(11) 0.0720(15) -0.0144(11) 0.0011(12) -0.0006(11)
C462 0.057(2) 0.056(2) 0.073(2) -0.0048(18) 0.0116(18) 0.040(2)
O45 0.0211(7) 0.0202(8) 0.0209(7) -0.0042(6) 0.0049(6) -0.0013(6)
C36 0.0235(11) 0.0236(12) 0.0223(11) -0.0033(9) 0.0055(9) -0.0094(9)
O36 0.0332(9) 0.0261(9) 0.0283(8) -0.0067(7) 0.0097(7) -0.0033(7)

loop_
_atom_type_symbol
_atom_type_description
_atom_type_scat_dispersion_real
_atom_type_scat_dispersion_imag
_atom_type_scat_source
C C 0.0033 0.0016 'International Tables Vol C Tables 4.2.6.8 and 6.1.1.4'
H H 0.0000 0.0000 'International Tables Vol C Tables 4.2.6.8 and 6.1.1.4'
N N 0.0061 0.0033 'International Tables Vol C Tables 4.2.6.8 and 6.1.1.4'
O O 0.0106 0.0060 'International Tables Vol C Tables 4.2.6.8 and 6.1.1.4'

loop_
_geom_angle_atom_site_label_1
_geom_angle_atom_site_label_2
_geom_angle_atom_site_label_3
_geom_angle
_geom_angle_publ_flag
C12 N11 C16 125.05(19) no
C12 N11 C11 117.59(18) no
C16 N11 C11 117.3(2) no
N11 C11 H11A 109.5 no
N11 C11 H11B 109.5 no
H11A C11 H11B 109.5 no
N11 C11 H11C 109.5 no
H11A C11 H11C 109.5 no
H11B C11 H11C 109.5 no
O12 C12 N11 122.3(2) no
O12 C12 N13 121.6(2) no
N11 C12 N13 116.10(18) no
C14 N13 C12 122.11(19) no
C14 N13 C13 121.10(19) no
C12 N13 C13 116.64(18) no
N13 C13 H13A 109.5 no
N13 C13 H13B 109.5 no
H13A C13 H13B 109.5 no
N13 C13 H13C 109.5 no
H13A C13 H13C 109.5 no
H13B C13 H13C 109.5 no
C15 C14 N13 120.84(19) no
C15 C14 N14 123.00(19) no
N13 C14 N14 116.12(19) no
C141 N14 C14 121.60(19) no
C141 N14 H14 117.4 no
C14 N14 H14 116.9 no
O141 C141 N14 121.6(2) no
O141 C141 C142 124.2(2) no
N14 C141 C142 114.2(2) no
C141 C142 H14A 109.5 no
C141 C142 H14B 109.5 no
H14A C142 H14B 109.5 no
C141 C142 H14C 109.5 no
H14A C142 H14C 109.5 no
H14B C142 H14C 109.5 no
C14 C15 N15 121.86(19) no
C14 C15 C16 120.02(19) no
N15 C15 C16 117.79(19) no
C151 N15 C15 122.01(18) no
C151 N15 C21 116.55(17) no
C15 N15 C21 120.98(17) no
O151 C151 N15 120.7(2) no
O151 C151 C152 123.0(2) no
N15 C151 C152 116.3(2) no
C151 C152 H15A 109.5 no
C151 C152 H15B 109.5 no
H15A C152 H15B 109.5 no
C151 C152 H15C 109.5 no
H15A C152 H15C 109.5 no
H15B C152 H15C 109.5 no
O25 C21 N15 106.16(17) no
O25 C21 C22 108.43(17) no
N15 C21 C22 114.49(17) no
O25 C21 H21 109.2 no
N15 C21 H21 109.2 no
C22 C21 H21 109.2 no
O22 C22 C21 107.64(17) no
O22 C22 C23 108.88(16) no
C21 C22 C23 109.58(17) no
O22 C22 H22 110.2 no
C21 C22 H22 110.2 no
C23 C22 H22 110.2 no
C221 O22 C22 117.10(17) no
O221 C221 O22 122.7(2) no
O221 C221 C222 125.7(2) no
O22 C221 C222 111.6(2) no
C221 C222 H22A 109.5 no
C221 C222 H22B 109.5 no
H22A C222 H22B 109.5 no
C221 C222 H22C 109.5 no
H22A C222 H22C 109.5 no
H22B C222 H22C 109.5 no
O23 C23 C24 109.34(18) no
O23 C23 C22 106.22(16) no
C24 C23 C22 108.99(17) no
O23 C23 H23 110.7 no
C24 C23 H23 110.7 no
C22 C23 H23 110.7 no
C231 O23 C23 117.58(16) no
O231 C231 O23 123.7(2) no
O231 C231 C232 124.9(2) no
O23 C231 C232 111.46(19) no
C231 C232 H23A 109.5 no
C231 C232 H23B 109.5 no
H23A C232 H23B 109.5 no
C231 C232 H23C 109.5 no
H23A C232 H23C 109.5 no
H23B C232 H23C 109.5 no
O24 C24 C23 110.38(18) no
O24 C24 C25 105.31(17) no
C23 C24 C25 111.12(19) no
O24 C24 H24 110.0 no
C23 C24 H24 110.0 no
C25 C24 H24 110.0 no
C241 O24 C24 117.9(2) no
O241 C241 O24 123.4(2) no
O241 C241 C242 127.7(3) no
O24 C241 C242 108.9(2) no
C241 C242 H24A 109.5 no
C241 C242 H24B 109.5 no
H24A C242 H24B 109.5 no
C241 C242 H24C 109.5 no
H24A C242 H24C 109.5 no
H24B C242 H24C 109.5 no
O25 C25 C26 106.7(2) no
O25 C25 C24 109.56(17) no
C26 C25 C24 112.0(2) no
O25 C25 H25 109.5 no
C26 C25 H25 109.5 no
C24 C25 H25 109.5 no
O26 C26 C25 108.2(2) no
O26 C26 H26A 110.1 no
C25 C26 H26A 110.1 no
O26 C26 H26B 110.1 no
C25 C26 H26B 110.1 no
H26A C26 H26B 108.4 no
C261 O26 C26 116.7(3) no
O261 C261 O26 123.0(4) no
O261 C261 C262 125.7(3) no
O26 C261 C262 111.2(3) no
C261 C262 H26C 109.5 no
C261 C262 H26D 109.5 no
H26C C262 H26D 109.5 no
C261 C262 H26E 109.5 no
H26C C262 H26E 109.5 no
H26D C262 H26E 109.5 no
C25 O25 C21 114.74(17) no
O16 C16 N11 120.4(2) no
O16 C16 C15 124.4(2) no
N11 C16 C15 115.17(19) no
C32 N31 C36 125.2(2) no
C32 N31 C31 115.9(2) no
C36 N31 C31 118.9(2) no
N31 C31 H31A 109.5 no
N31 C31 H31B 109.5 no
H31A C31 H31B 109.5 no
N31 C31 H31C 109.5 no
H31A C31 H31C 109.5 no
H31B C31 H31C 109.5 no
O32 C32 N31 122.3(2) no
O32 C32 N33 120.7(2) no
N31 C32 N33 117.1(2) no
C34 N33 C32 121.4(2) no
C34 N33 C33 122.8(2) no
C32 N33 C33 115.8(2) no
N33 C33 H33A 109.5 no
N33 C33 H33B 109.5 no
H33A C33 H33B 109.5 no
N33 C33 H33C 109.5 no
H33A C33 H33C 109.5 no
H33B C33 H33C 109.5 no
C35 C34 N33 120.5(2) no
C35 C34 N34 122.57(19) no
N33 C34 N34 116.8(2) no
C341 N34 C34 122.88(19) no
C341 N34 H34 117.4 no
C34 N34 H34 116.0 no
O341 C341 N34 121.2(2) no
O341 C341 C342 124.4(2) no
N34 C341 C342 114.4(2) no
C341 C342 H34A 109.5 no
C341 C342 H34B 109.5 no
H34A C342 H34B 109.5 no
C341 C342 H34C 109.5 no
H34A C342 H34C 109.5 no
H34B C342 H34C 109.5 no
C34 C35 N35 121.69(19) no
C34 C35 C36 120.9(2) no
N35 C35 C36 117.39(19) no
C351 N35 C35 121.52(18) no
C351 N35 C41 117.44(18) no
C35 N35 C41 120.70(18) no
O351 C351 N35 120.9(2) no
O351 C351 C352 122.7(2) no
N35 C351 C352 116.3(2) no
C351 C352 H35A 109.5 no
C351 C352 H35B 109.5 no
H35A C352 H35B 109.5 no
C351 C352 H35C 109.5 no
H35A C352 H35C 109.5 no
H35B C352 H35C 109.5 no
O45 C41 N35 106.34(16) no
O45 C41 C42 107.99(18) no
N35 C41 C42 114.37(17) no
O45 C41 H41 109.3 no
N35 C41 H41 109.3 no
C42 C41 H41 109.3 no
O42 C42 C43 108.81(16) no
O42 C42 C41 107.58(18) no
C43 C42 C41 110.40(17) no
O42 C42 H42 110.0 no
C43 C42 H42 110.0 no
C41 C42 H42 110.0 no
C421 O42 C42 117.39(19) no
O421 C421 O42 123.3(2) no
O421 C421 C422 125.3(2) no
O42 C421 C422 111.4(2) no
C421 C422 H42A 109.5 no
C421 C422 H42B 109.5 no
H42A C422 H42B 109.5 no
C421 C422 H42C 109.5 no
H42A C422 H42C 109.5 no
H42B C422 H42C 109.5 no
O43 C43 C42 105.90(17) no
O43 C43 C44 110.25(18) no
C42 C43 C44 110.08(17) no
O43 C43 H43 110.2 no
C42 C43 H43 110.2 no
C44 C43 H43 110.2 no
C431 O43 C43 118.04(17) no
O431 C431 O43 123.7(2) no
O431 C431 C432 126.1(2) no
O43 C431 C432 110.2(2) no
C431 C432 H43A 109.5 no
C431 C432 H43B 109.5 no
H43A C432 H43B 109.5 no
C431 C432 H43C 109.5 no
H43A C432 H43C 109.5 no
H43B C432 H43C 109.5 no
O44 C44 C45 107.13(17) no
O44 C44 C43 109.95(17) no
C45 C44 C43 109.94(19) no
O44 C44 H44 109.9 no
C45 C44 H44 109.9 no
C43 C44 H44 109.9 no
C441 O44 C44 117.69(18) no
O441 C441 O44 122.9(2) no
O441 C441 C442 126.4(2) no
O44 C441 C442 110.6(2) no
C441 C442 H44A 109.5 no
C441 C442 H44B 109.5 no
H44A C442 H44B 109.5 no
C441 C442 H44C 109.5 no
H44A C442 H44C 109.5 no
H44B C442 H44C 109.5 no
O45 C45 C46 107.73(18) no
O45 C45 C44 107.40(17) no
C46 C45 C44 113.1(2) no
O45 C45 H45 109.5 no
C46 C45 H45 109.5 no
C44 C45 H45 109.5 no
O46 C46 C45 109.44(18) no
O46 C46 H46A 109.8 no
C45 C46 H46A 109.8 no
O46 C46 H46B 109.8 no
C45 C46 H46B 109.8 no
H46A C46 H46B 108.2 no
C461 O46 C46 117.8(2) no
O461 C461 O46 122.9(3) no
O461 C461 C462 126.1(3) no
O46 C461 C462 111.0(3) no
C461 C462 H46C 109.5 no
C461 C462 H46D 109.5 no
H46C C462 H46D 109.5 no
C461 C462 H46E 109.5 no
H46C C462 H46E 109.5 no
H46D C462 H46E 109.5 no
C45 O45 C41 112.60(15) no
O36 C36 N31 121.7(2) no
O36 C36 C35 123.5(2) no
N31 C36 C35 114.8(2) no

loop_
_geom_bond_atom_site_label_1
_geom_bond_atom_site_label_2
_geom_bond_distance
_geom_bond_publ_flag
N11 C12 1.382(3) y
C12 N13 1.386(3) y
N13 C14 1.376(3) y
C14 C15 1.361(3) y
C15 C16 1.449(3) y
C16 N11 1.400(3) y
N11 C11 1.465(3) no
C11 H11A 0.98 no
C11 H11B 0.98 no
C11 H11C 0.98 no
C12 O12 1.220(3) no
N13 C13 1.474(3) no
C13 H13A 0.98 no
C13 H13B 0.98 no
C13 H13C 0.98 no
C14 N14 1.392(3) no
N14 C141 1.389(3) no
N14 H14 0.88 no
C141 O141 1.212(3) no
C141 C142 1.500(3) no
C142 H14A 0.98 no
C142 H14B 0.98 no
C142 H14C 0.98 no
C15 N15 1.427(3) no
N15 C151 1.392(3) no
N15 C21 1.444(3) no
C151 O151 1.213(3) no
C151 C152 1.496(3) no
C152 H15A 0.98 no
C152 H15B 0.98 no
C152 H15C 0.98 no
C21 O25 1.438(3) no
C21 C22 1.526(3) no
C21 H21 1.00 no
C22 O22 1.441(3) no
C22 C23 1.526(3) no
C22 H22 1.00 no
O22 C221 1.362(3) no
C221 O221 1.202(3) no
C221 C222 1.491(4) no
C222 H22A 0.98 no
C222 H22B 0.98 no
C222 H22C 0.98 no
C23 O23 1.450(3) no
C23 C24 1.518(3) no
C23 H23 1.00 no
O23 C231 1.362(3) no
C231 O231 1.196(3) no
C231 C232 1.490(3) no
C232 H23A 0.98 no
C232 H23B 0.98 no
C232 H23C 0.98 no
C24 O24 1.435(3) no
C24 C25 1.523(3) no
C24 H24 1.00 no
O24 C241 1.353(3) no
C241 O241 1.196(3) no
C241 C242 1.493(4) no
C242 H24A 0.98 no
C242 H24B 0.98 no
C242 H24C 0.98 no
C25 O25 1.427(3) no
C25 C26 1.501(4) no
C25 H25 1.00 no
C26 O26 1.448(4) no
C26 H26A 0.99 no
C26 H26B 0.99 no
O26 C261 1.340(4) no
C261 O261 1.203(5) no
C261 C262 1.485(6) no
C262 H26C 0.98 no
C262 H26D 0.98 no
C262 H26E 0.98 no
C16 O16 1.222(3) no
N31 C32 1.368(4) y
C32 N33 1.396(3) y
N33 C34 1.374(3) y
C34 C35 1.362(3) y
C35 C36 1.448(3) y
C36 N31 1.389(3) y
N31 C31 1.469(3) no
C31 H31A 0.98 no
C31 H31B 0.98 no
C31 H31C 0.98 no
C32 O32 1.225(3) no
N33 C33 1.467(3) no
C33 H33A 0.98 no
C33 H33B 0.98 no
C33 H33C 0.98 no
C34 N34 1.394(3) no
N34 C341 1.387(3) no
N34 H34 0.8799 no
C341 O341 1.219(3) no
C341 C342 1.497(4) no
C342 H34A 0.98 no
C342 H34B 0.98 no
C342 H34C 0.98 no
C35 N35 1.426(3) no
N35 C351 1.394(3) no
N35 C41 1.445(3) no
C351 O351 1.212(3) no
C351 C352 1.505(3) no
C352 H35A 0.98 no
C352 H35B 0.98 no
C352 H35C 0.98 no
C41 O45 1.444(3) no
C41 C42 1.528(3) no
C41 H41 1.00 no
C42 O42 1.439(3) no
C42 C43 1.520(3) no
C42 H42 1.00 no
O42 C421 1.362(3) no
C421 O421 1.199(3) no
C421 C422 1.496(4) no
C422 H42A 0.98 no
C422 H42B 0.98 no
C422 H42C 0.98 no
C43 O43 1.440(3) no
C43 C44 1.525(3) no
C43 H43 1.00 no
O43 C431 1.359(3) no
C431 O431 1.201(3) no
C431 C432 1.495(4) no
C432 H43A 0.98 no
C432 H43B 0.98 no
C432 H43C 0.98 no
C44 O44 1.438(3) no
C44 C45 1.524(3) no
C44 H44 1.00 no
O44 C441 1.357(3) no
C441 O441 1.205(3) no
C441 C442 1.484(4) no
C442 H44A 0.98 no
C442 H44B 0.98 no
C442 H44C 0.98 no
C45 O45 1.439(3) no
C45 C46 1.512(3) no
C45 H45 1.00 no
C46 O46 1.448(3) no
C46 H46A 0.99 no
C46 H46B 0.99 no
O46 C461 1.351(3) no
C461 O461 1.202(4) no
C461 C462 1.478(4) no
C462 H46C 0.98 no
C462 H46D 0.98 no
C462 H46E 0.98 no
C36 O36 1.222(3) no

loop_
_geom_hbond_atom_site_label_D
_geom_hbond_atom_site_label_H
_geom_hbond_atom_site_label_A
_geom_hbond_distance_DH
_geom_hbond_distance_HA
_geom_hbond_distance_DA
_geom_hbond_angle_DHA
_geom_hbond_publ_flag
N14 H14 O25 0.88 2.00 2.787(3) 148 y
N34 H34 O45 0.88 2.06 2.867(2) 152 y

loop_
_geom_torsion_atom_site_label_1
_geom_torsion_atom_site_label_2
_geom_torsion_atom_site_label_3
_geom_torsion_atom_site_label_4
_geom_torsion
_geom_torsion_publ_flag
C16 N11 C12 O12 176.6(2) no
C11 N11 C12 O12 -5.9(3) no
C16 N11 C12 N13 -3.2(3) no
C11 N11 C12 N13 174.2(2) no
O12 C12 N13 C14 176.5(2) no
N11 C12 N13 C14 -3.6(3) no
O12 C12 N13 C13 -7.8(3) no
N11 C12 N13 C13 172.08(19) no
C12 N13 C14 C15 9.6(3) no
C13 N13 C14 C15 -165.9(2) no
C12 N13 C14 N14 -172.39(19) no
C13 N13 C14 N14 12.1(3) no
C15 C14 N14 C141 -116.1(2) y
N13 C14 N14 C141 65.9(3) no
C14 N14 C141 O141 -3.5(3) no
C14 N14 C141 C142 177.8(2) no
N13 C14 C15 N15 178.24(19) no
N14 C14 C15 N15 0.3(3) no
N13 C14 C15 C16 -8.6(3) no
N14 C14 C15 C16 173.5(2) no
C14 C15 N15 C151 95.6(3) no
C16 C15 N15 C151 -77.7(3) no
C14 C15 N15 C21 -76.4(3) no
C16 C15 N15 C21 110.3(2) no
C15 N15 C151 O151 -176.9(2) no
C21 N15 C151 O151 -4.7(3) no
C15 N15 C151 C152 3.0(3) no
C21 N15 C151 C152 175.3(2) no
C151 N15 C21 O25 -88.4(2) no
C15 N15 C21 O25 83.9(2) no
C15 N15 C21 C22 -35.7(3) y
C22 C21 N15 C151 151.98(19) y
O25 C21 C22 O22 176.96(15) no
N15 C21 C22 O22 -64.7(2) no
O25 C21 C22 C23 58.7(2) no
N15 C21 C22 C23 177.02(18) no
C21 C22 O22 C221 129.62(18) y
C23 C22 O22 C221 -111.7(2) no
C22 O22 C221 O221 1.3(3) no
C22 O22 C221 C222 -178.03(19) no
O22 C22 C23 O23 67.9(2) no
C21 C22 C23 O23 -174.63(16) no
O22 C22 C23 C24 -174.41(17) no
C21 C22 C23 C24 -56.9(2) no
C24 C23 O23 C231 91.9(2) no
C22 C23 O23 C231 -150.68(18) y
C23 O23 C231 O231 4.2(3) no
C23 O23 C231 C232 -175.15(19) no
O23 C23 C24 O24 -72.9(2) no
C22 C23 C24 O24 171.37(17) no
O23 C23 C24 C25 170.63(17) no
C22 C23 C24 C25 54.9(2) no
C23 C24 O24 C241 104.9(2) y
C25 C24 O24 C241 -135.0(2) no
C24 O24 C241 O241 -2.7(4) no
C24 O24 C241 C242 178.8(2) no
O24 C24 C25 O25 -174.16(18) no
C23 C24 C25 O25 -54.6(2) no
O24 C24 C25 C26 67.7(2) no
C23 C24 C25 C26 -172.82(19) no
O25 C25 C26 O26 -58.6(2) no
C24 C25 C26 O26 61.3(3) y
C25 C26 O26 C261 -136.4(2) y
C26 O26 C261 O261 -0.2(4) no
C26 O26 C261 C262 -179.4(2) no
C26 C25 O25 C21 -179.44(19) no
C24 C25 O25 C21 59.1(2) no
N15 C21 O25 C25 175.11(17) no
C22 C21 O25 C25 -61.4(2) no
C12 N11 C16 O16 -179.0(2) no
C11 N11 C16 O16 3.5(3) no
C12 N11 C16 C15 3.9(3) no
C11 N11 C16 C15 -173.5(2) no
C14 C15 C16 O16 -174.9(2) no
N15 C15 C16 O16 -1.4(3) no
C14 C15 C16 N11 2.1(3) no
N15 C15 C16 N11 175.51(18) no
C36 N31 C32 O32 179.2(2) no
C31 N31 C32 O32 -1.6(3) no
C36 N31 C32 N33 0.1(3) no
C31 N31 C32 N33 179.3(2) no
O32 C32 N33 C34 179.1(2) no
N31 C32 N33 C34 -1.8(3) no
O32 C32 N33 C33 -3.2(3) no
N31 C32 N33 C33 175.9(2) no
C32 N33 C34 C35 4.4(3) no
C33 N33 C34 C35 -173.1(2) no
C32 N33 C34 N34 -179.6(2) no
C33 N33 C34 N34 2.9(3) no
C35 C34 N34 C341 -120.4(2) y
N33 C34 N34 C341 63.6(3) no
C34 N34 C341 O341 3.0(3) no
C34 N34 C341 C342 -175.8(2) no
N33 C34 C35 N35 173.9(2) no
N34 C34 C35 N35 -1.9(3) no
N33 C34 C35 C36 -5.2(3) no
N34 C34 C35 C36 179.0(2) no
C34 C35 N35 C351 111.6(2) no
C36 C35 N35 C351 -69.3(3) no
C34 C35 N35 C41 -75.3(3) no
C36 C35 N35 C41 103.8(2) no
C35 N35 C351 O351 167.5(2) no
C41 N35 C351 O351 -5.8(3) no
C35 N35 C351 C352 -15.9(3) no
C41 N35 C351 C352 170.74(19) no
C351 N35 C41 O45 -95.2(2) no
C35 N35 C41 O45 91.4(2) no
C35 N35 C41 C42 -27.7(3) y
C42 C41 N35 C351 145.74(19) y
O45 C41 C42 O42 175.45(15) no
N35 C41 C42 O42 -66.4(2) no
O45 C41 C42 C43 56.9(2) no
N35 C41 C42 C43 175.01(17) no
C43 C42 O42 C421 -107.5(2) no
C41 C42 O42 C421 132.84(19) y
C42 O42 C421 O421 -1.5(3) no
C42 O42 C421 C422 -179.14(19) no
O42 C42 C43 O43 69.3(2) no
C41 C42 C43 O43 -172.81(16) no
O42 C42 C43 C44 -171.48(17) no
C41 C42 C43 C44 -53.6(2) no
C42 C43 O43 C431 -146.41(19) y
C44 C43 O43 C431 94.5(2) no
C43 O43 C431 O431 -3.4(3) no
C43 O43 C431 C432 177.3(2) no
O43 C43 C44 O44 -71.0(2) no
C42 C43 C44 O44 172.54(17) no
O43 C43 C44 C45 171.30(16) no
C42 C43 C44 C45 54.8(2) no
C45 C44 O44 C441 -140.4(2) no
C43 C44 O44 C441 100.1(2) y
C44 O44 C441 O441 4.7(3) no
C44 O44 C441 C442 -174.13(19) no
O44 C44 C45 O45 -178.58(16) no
C43 C44 C45 O45 -59.1(2) no
O44 C44 C45 C46 62.7(2) no
C43 C44 C45 C46 -177.84(18) no
O45 C45 C46 O46 -69.2(2) no
C44 C45 C46 O46 49.3(3) y
C45 C46 O46 C461 -124.2(2) y
C46 O46 C461 O461 0.3(4) no
C46 O46 C461 C462 -179.4(2) no
C46 C45 O45 C41 -172.08(18) no
C44 C45 O45 C41 65.8(2) no
N35 C41 O45 C45 172.14(16) no
C42 C41 O45 C45 -64.7(2) no
C32 N31 C36 O36 177.5(2) no
C31 N31 C36 O36 -1.7(3) no
C32 N31 C36 C35 -0.8(3) no
C31 N31 C36 C35 -180.0(2) no
C34 C35 C36 O36 -174.9(2) no
N35 C35 C36 O36 6.0(3) no
C34 C35 C36 N31 3.4(3) no
N35 C35 C36 N31 -175.75(19) no

loop_
_cod_related_entry_id
_cod_related_entry_database
_cod_related_entry_code
1 ChemSpider 24735166
